data_7153107
loop_
_publ_author_name
'Glawar, Andreas F. G.'
'Jenkinson, Sarah F.'
'Newberry, Scott J.'
'Thompson, Amber L.'
'Nakagawa, Shinpei'
'Yoshihara, Akihide'
'Akimitsu, Kazuya'
'Izumori, Ken'
'Butters, Terry D.'
'Kato, Atsushi'
'Fleet, George W. J.'

_publ_section_title
;
 An approach to 8 stereoisomers of homonojirimycin from d-glucose via
 kinetic &amp; thermodynamic azido-\g-lactones.
;
_journal_issue 40
_journal_name_full 'Organic &amp; biomolecular chemistry'
_journal_page_first 6886
_journal_page_last 6899
_journal_paper_doi 10.1039/c3ob41334a
_journal_volume 11
_journal_year 2013
_chemical_absolute_configuration ad
_chemical_compound_source 'total synthesis'
_chemical_formula_moiety 'C13 H19 N3 O6'
_chemical_formula_sum 'C13 H19 N3 O6'
_chemical_formula_weight 313.31
_space_group_IT_number 19
_symmetry_cell_setting orthorhombic
_symmetry_space_group_name_Hall 'P 2ac 2ab'
_symmetry_space_group_name_H-M 'P 21 21 21'
_atom_sites_solution_hydrogens geom
_atom_sites_solution_primary direct
_cell_angle_alpha 90
_cell_angle_beta 90
_cell_angle_gamma 90
_cell_formula_units_Z 4
_cell_length_a 7.36955(8)
_cell_length_b 8.40431(11)
_cell_length_c 24.1914(3)
_cell_measurement_reflns_used 11341
_cell_measurement_temperature 150
_cell_measurement_theta_max 76
_cell_measurement_theta_min 4
_cell_volume 1498.32(3)
_computing_cell_refinement 'CrysAlis RED, (Oxford Diffraction, 2002)'
_computing_data_collection 'Gemini, (Oxford Diffraction, 2006)'
_computing_data_reduction 'CrysAlis RED'
_computing_molecular_graphics 'CAMERON (Watkin et al., 1996)'
_computing_publication_material 'CRYSTALS '
_computing_structure_refinement 'CRYSTALS (Betteridge et al., 2003)'
_computing_structure_solution 'SIR92 (Altomare et al., 1994)'
_diffrn_ambient_temperature 150
_diffrn_measured_fraction_theta_full 0.997
_diffrn_measured_fraction_theta_max 0.997
_diffrn_measurement_device Area
_diffrn_measurement_device_type 'Oxford Diffraction Gemini'
_diffrn_measurement_method \w
_diffrn_radiation_monochromator graphite
_diffrn_radiation_type 'Cu K\a'
_diffrn_radiation_wavelength 1.54184
_diffrn_reflns_av_R_equivalents 0.024
_diffrn_reflns_limit_h_max 9
_diffrn_reflns_limit_h_min -9
_diffrn_reflns_limit_k_max 10
_diffrn_reflns_limit_k_min -10
_diffrn_reflns_limit_l_max 30
_diffrn_reflns_limit_l_min -29
_diffrn_reflns_number 15552
_diffrn_reflns_theta_full 75.689
_diffrn_reflns_theta_max 75.689
_diffrn_reflns_theta_min 3.654
_diffrn_standards_number 0
_exptl_absorpt_coefficient_mu 0.941
_exptl_absorpt_correction_T_max 0.95
_exptl_absorpt_correction_T_min 0.70
_exptl_absorpt_correction_type multi-scan
_exptl_absorpt_process_details '(DENZO/SCALEPACK; Otwinowski & Minor, 1997)'
_exptl_crystal_colour colourless
_exptl_crystal_density_diffrn 1.389
_exptl_crystal_density_method 'not measured'
_exptl_crystal_description needle
_exptl_crystal_F_000 664
_exptl_crystal_size_max 0.190
_exptl_crystal_size_mid 0.140
_exptl_crystal_size_min 0.060
_refine_diff_density_max 0.23
_refine_diff_density_min -0.18
_refine_ls_abs_structure_details 'Flack (1983), 0 Friedel-pairs'
_refine_ls_abs_structure_Flack -0.02(11)
_refine_ls_extinction_method None
_refine_ls_goodness_of_fit_ref 1.0121
_refine_ls_matrix_type full
_refine_ls_number_parameters 200
_refine_ls_number_reflns 3092
_refine_ls_number_restraints 0
_refine_ls_R_factor_all 0.0246
_refine_ls_R_factor_gt 0.0240
_refine_ls_shift/su_max 0.0009122
_refine_ls_shift/su_mean 0.0000612
_refine_ls_structure_factor_coef Fsqd
_refine_ls_weighting_details
;
Method= Modified Sheldrick
w=1/[\s\^2\^(F\^2\^) + ( 0.04P)\^2\^ + 0.18P]
,where P=(max(Fo\^2\^,0) + 2Fc\^2\^)/3
;
_refine_ls_weighting_scheme calc
_refine_ls_wR_factor_all 0.0623
_refine_ls_wR_factor_gt 0.0618
_refine_ls_wR_factor_ref 0.0623
_reflns_limit_h_max 9
_reflns_limit_h_min -9
_reflns_limit_k_max 10
_reflns_limit_k_min 0
_reflns_limit_l_max 30
_reflns_limit_l_min 0
_reflns_number_gt 3017
_reflns_number_total 3093
_reflns_threshold_expression I>2.0\s(I)
_oxford_diffrn_Wilson_B_factor 2.35
_oxford_diffrn_Wilson_scale 0.02
_oxford_refine_ls_r_factor_ref 0.0246
_oxford_refine_ls_scale 7.08(13)
_oxford_reflns_number_all 3092
_oxford_reflns_threshold_expression_ref I>-3.0\s(I)
_cod_data_source_file c3ob41334a.txt
_cod_data_source_block 2Ido
_cod_depositor_comments
;
The following automatic conversions were performed:

'_symmetry_cell_setting' value 'Orthorhombic' changed to
'orthorhombic' according to
/home/saulius/struct/CIF-dictionaries/cif_core.dic dictionary named
'cif_core.dic' version 2.4.2 from 2011-04-26.

Automatic conversion script
Id: cif_fix_values 1891 2012-01-12 08:04:46Z andrius 
;
_cod_original_sg_symbol_H-M 'P 21 21 21 '
_cod_database_code 7153107

loop_
_symmetry_equiv_pos_as_xyz
x,y,z
x+1/2,-y+1/2,-z
-x,y+1/2,-z+1/2
-x+1/2,-y,z+1/2

loop_
_atom_site_label
_atom_site_type_symbol
_atom_site_fract_x
_atom_site_fract_y
_atom_site_fract_z
_atom_site_U_iso_or_equiv
_atom_site_occupancy
_atom_site_adp_type
_atom_site_refinement_flags_posn
O1 O 0.78595(9) 0.49203(9) 0.61600(3) 0.0218 1.0000 Uani .
C2 C 0.60315(13) 0.48825(12) 0.63947(4) 0.0195 1.0000 Uani .
C3 C 0.48332(14) 0.43282(12) 0.59154(4) 0.0213 1.0000 Uani .
O4 O 0.44905(10) 0.55997(9) 0.55415(3) 0.0229 1.0000 Uani .
C5 C 0.37675(14) 0.69999(12) 0.57963(4) 0.0214 1.0000 Uani .
O6 O 0.50668(10) 0.75957(8) 0.61854(3) 0.0209 1.0000 Uani .
C7 C 0.55040(13) 0.65081(12) 0.66163(4) 0.0192 1.0000 Uani .
C8 C 0.70184(15) 0.73049(12) 0.69362(4) 0.0209 1.0000 Uani .
O9 O 0.75802(10) 0.62687(9) 0.73698(3) 0.0226 1.0000 Uani .
C10 C 0.83373(15) 0.72701(13) 0.77855(4) 0.0240 1.0000 Uani .
O11 O 0.71966(12) 0.86561(10) 0.77824(3) 0.0324 1.0000 Uani .
C12 C 0.64250(16) 0.88141(14) 0.72451(4) 0.0275 1.0000 Uani .
C13 C 1.02754(17) 0.77246(16) 0.76446(6) 0.0356 1.0000 Uani .
C14 C 0.81815(18) 0.64374(16) 0.83348(4) 0.0328 1.0000 Uani .
C15 C 0.19266(14) 0.66925(14) 0.60648(5) 0.0278 1.0000 Uani .
C16 C 0.36565(15) 0.82406(14) 0.53460(5) 0.0273 1.0000 Uani .
C17 C 0.60946(15) 0.31961(13) 0.56143(4) 0.0240 1.0000 Uani .
C18 C 0.79545(15) 0.39277(12) 0.57204(4) 0.0226 1.0000 Uani .
O19 O 0.93504(11) 0.36427(10) 0.54876(3) 0.0308 1.0000 Uani .
N20 N 0.60117(14) 0.16396(11) 0.59090(4) 0.0300 1.0000 Uani .
N21 N 0.72406(14) 0.06998(11) 0.57874(4) 0.0285 1.0000 Uani .
N22 N 0.82707(17) -0.02763(13) 0.57232(5) 0.0411 1.0000 Uani .
H171 H 0.5820 0.3108 0.5221 0.0281 1.0000 Uiso R
H31 H 0.3753 0.3817 0.6044 0.0261 1.0000 Uiso R
H21 H 0.6024 0.4120 0.6686 0.0201 1.0000 Uiso R
H71 H 0.4442 0.6357 0.6874 0.0212 1.0000 Uiso R
H161 H 0.2818 0.7904 0.5059 0.0417 1.0000 Uiso R
H163 H 0.3248 0.9222 0.5512 0.0409 1.0000 Uiso R
H162 H 0.4844 0.8385 0.5190 0.0402 1.0000 Uiso R
H153 H 0.1111 0.6287 0.5777 0.0410 1.0000 Uiso R
H151 H 0.1448 0.7711 0.6203 0.0433 1.0000 Uiso R
H152 H 0.2002 0.5918 0.6365 0.0411 1.0000 Uiso R
H81 H 0.8041 0.7536 0.6685 0.0249 1.0000 Uiso R
H121 H 0.6891 0.9781 0.7078 0.0350 1.0000 Uiso R
H122 H 0.5092 0.8830 0.7285 0.0346 1.0000 Uiso R
H141 H 0.8665 0.7145 0.8626 0.0476 1.0000 Uiso R
H142 H 0.8907 0.5448 0.8336 0.0479 1.0000 Uiso R
H143 H 0.6916 0.6177 0.8423 0.0485 1.0000 Uiso R
H131 H 1.0745 0.8455 0.7919 0.0535 1.0000 Uiso R
H132 H 1.1031 0.6776 0.7622 0.0528 1.0000 Uiso R
H133 H 1.0333 0.8255 0.7289 0.0537 1.0000 Uiso R

loop_
_atom_site_aniso_label
_atom_site_aniso_U_11
_atom_site_aniso_U_22
_atom_site_aniso_U_33
_atom_site_aniso_U_23
_atom_site_aniso_U_13
_atom_site_aniso_U_12
O1 0.0216(3) 0.0219(3) 0.0219(3) -0.0042(3) 0.0013(3) -0.0019(3)
C2 0.0209(4) 0.0195(5) 0.0180(4) -0.0002(4) 0.0004(4) -0.0021(4)
C3 0.0249(5) 0.0182(5) 0.0210(5) -0.0008(4) -0.0006(4) -0.0039(4)
O4 0.0284(4) 0.0219(4) 0.0185(3) -0.0008(3) -0.0024(3) -0.0002(3)
C5 0.0223(5) 0.0208(5) 0.0210(5) 0.0000(4) -0.0036(4) -0.0010(4)
O6 0.0233(3) 0.0188(3) 0.0206(3) 0.0013(3) -0.0035(3) -0.0028(3)
C7 0.0219(4) 0.0188(5) 0.0170(4) -0.0008(4) -0.0002(3) -0.0015(4)
C8 0.0248(5) 0.0190(5) 0.0190(4) -0.0014(4) -0.0016(4) -0.0011(4)
O9 0.0286(4) 0.0193(3) 0.0199(3) -0.0028(3) -0.0048(3) 0.0010(3)
C10 0.0280(5) 0.0220(5) 0.0220(5) -0.0060(4) -0.0054(4) 0.0038(4)
O11 0.0428(5) 0.0293(4) 0.0250(4) -0.0100(3) -0.0115(3) 0.0146(4)
C12 0.0367(6) 0.0209(5) 0.0249(5) -0.0047(4) -0.0084(4) 0.0044(5)
C13 0.0292(6) 0.0386(7) 0.0391(6) 0.0012(6) -0.0081(5) -0.0046(5)
C14 0.0410(6) 0.0364(6) 0.0211(5) -0.0017(5) -0.0039(5) 0.0069(5)
C15 0.0223(5) 0.0299(6) 0.0313(5) 0.0006(5) -0.0003(4) -0.0025(5)
C16 0.0304(5) 0.0260(6) 0.0254(5) 0.0040(4) -0.0053(4) -0.0013(4)
C17 0.0313(5) 0.0195(5) 0.0213(5) -0.0029(4) -0.0003(4) -0.0035(4)
C18 0.0303(5) 0.0174(5) 0.0201(5) -0.0004(4) 0.0020(4) -0.0012(4)
O19 0.0324(4) 0.0274(4) 0.0326(4) -0.0052(3) 0.0109(3) -0.0009(3)
N20 0.0343(5) 0.0189(4) 0.0368(5) -0.0015(4) 0.0083(4) -0.0033(4)
N21 0.0350(5) 0.0213(4) 0.0291(5) -0.0010(4) 0.0018(4) -0.0051(4)
N22 0.0446(6) 0.0287(5) 0.0500(6) 0.0029(5) 0.0088(5) 0.0052(5)

loop_
_atom_type_symbol
_atom_type_scat_dispersion_real
_atom_type_scat_dispersion_imag
_atom_type_scat_Cromer_Mann_a1
_atom_type_scat_Cromer_Mann_b1
_atom_type_scat_Cromer_Mann_a2
_atom_type_scat_Cromer_Mann_b2
_atom_type_scat_Cromer_Mann_a3
_atom_type_scat_Cromer_Mann_b3
_atom_type_scat_Cromer_Mann_a4
_atom_type_scat_Cromer_Mann_b4
_atom_type_scat_Cromer_Mann_c
_atom_type_scat_source
C 0.0181 0.0091 2.3100 20.8439 1.0200 10.2075 1.5886 0.5687 0.8650 51.6512 0.2156 'International Tables Vol C 4.2.6.8 and 6.1.1.4'
H 0.0000 0.0000 0.4930 10.5109 0.3229 26.1257 0.1402 3.1424 0.0408 57.7998 0.0030 'International Tables Vol C 4.2.6.8 and 6.1.1.4'
N 0.0311 0.0180 12.2126 0.0057 3.1322 9.8933 2.0125 28.9975 1.1663 0.5826 -11.5290 'International Tables Vol C 4.2.6.8 and 6.1.1.4'
O 0.0492 0.0322 3.0485 13.2771 2.2868 5.7011 1.5463 0.3239 0.8670 32.9089 0.2508 'International Tables Vol C 4.2.6.8 and 6.1.1.4'

loop_
_geom_angle_atom_site_label_1
_geom_angle_atom_site_label_2
_geom_angle_atom_site_label_3
_geom_angle
_geom_angle_publ_flag
C2 O1 C18 109.84(7) no
O1 C2 C3 104.12(7) no
O1 C2 C7 110.70(8) no
C3 C2 C7 113.19(8) no
O1 C2 H21 107.9 no
C3 C2 H21 110.6 no
C7 C2 H21 110.1 no
C2 C3 O4 110.83(8) no
C2 C3 C17 101.61(8) no
O4 C3 C17 105.95(8) no
C2 C3 H31 111.7 no
O4 C3 H31 113.4 no
C17 C3 H31 112.6 no
C3 O4 C5 114.19(7) no
O4 C5 O6 108.75(8) no
O4 C5 C15 112.03(8) no
O6 C5 C15 111.93(8) no
O4 C5 C16 106.09(8) no
O6 C5 C16 105.59(8) no
C15 C5 C16 112.07(9) no
C5 O6 C7 114.07(7) no
C2 C7 O6 112.16(8) no
C2 C7 C8 112.94(8) no
O6 C7 C8 104.90(8) no
C2 C7 H71 107.7 no
O6 C7 H71 111.0 no
C8 C7 H71 108.1 no
C7 C8 O9 108.67(8) no
C7 C8 C12 113.83(9) no
O9 C8 C12 103.26(8) no
C7 C8 H81 109.6 no
O9 C8 H81 110.6 no
C12 C8 H81 110.7 no
C8 O9 C10 105.80(8) no
O9 C10 O11 104.24(8) no
O9 C10 C13 111.02(9) no
O11 C10 C13 110.22(10) no
O9 C10 C14 108.56(9) no
O11 C10 C14 109.68(9) no
C13 C10 C14 112.76(9) no
C10 O11 C12 108.29(8) no
C8 C12 O11 104.67(8) no
C8 C12 H121 112.8 no
O11 C12 H121 108.5 no
C8 C12 H122 110.0 no
O11 C12 H122 108.0 no
H121 C12 H122 112.4 no
C10 C13 H131 110.0 no
C10 C13 H132 110.2 no
H131 C13 H132 110.7 no
C10 C13 H133 110.8 no
H131 C13 H133 107.6 no
H132 C13 H133 107.5 no
C10 C14 H141 108.7 no
C10 C14 H142 110.6 no
H141 C14 H142 108.0 no
C10 C14 H143 111.5 no
H141 C14 H143 108.8 no
H142 C14 H143 109.0 no
C5 C15 H153 107.6 no
C5 C15 H151 108.4 no
H153 C15 H151 108.8 no
C5 C15 H152 112.2 no
H153 C15 H152 109.3 no
H151 C15 H152 110.4 no
C5 C16 H161 110.4 no
C5 C16 H163 107.9 no
H161 C16 H163 110.3 no
C5 C16 H162 108.7 no
H161 C16 H162 109.6 no
H163 C16 H162 109.8 no
C3 C17 C18 102.55(8) no
C3 C17 N20 107.21(9) no
C18 C17 N20 108.08(9) no
C3 C17 H171 112.9 no
C18 C17 H171 112.4 no
N20 C17 H171 113.0 no
C17 C18 O1 109.54(8) no
C17 C18 O19 127.80(9) no
O1 C18 O19 122.52(10) no
C17 N20 N21 114.62(9) no
N20 N21 N22 171.62(12) no

loop_
_geom_bond_atom_site_label_1
_geom_bond_atom_site_label_2
_geom_bond_distance
_geom_bond_publ_flag
O1 C2 1.4623(12) no
O1 C18 1.3533(12) no
C2 C3 1.5302(13) no
C2 C7 1.5182(14) no
C2 H21 0.952 no
C3 O4 1.4226(13) no
C3 C17 1.5165(15) no
C3 H31 0.957 no
O4 C5 1.4313(12) no
C5 O6 1.4330(12) no
C5 C15 1.5262(14) no
C5 C16 1.5101(14) no
O6 C7 1.4234(12) no
C7 C8 1.5142(13) no
C7 H71 1.009 no
C8 O9 1.4248(12) no
C8 C12 1.5357(14) no
C8 H81 0.987 no
O9 C10 1.4251(12) no
C10 O11 1.4365(13) no
C10 C13 1.5173(16) no
C10 C14 1.5063(15) no
O11 C12 1.4249(13) no
C12 H121 0.971 no
C12 H122 0.987 no
C13 H131 0.969 no
C13 H132 0.974 no
C13 H133 0.971 no
C14 H141 0.987 no
C14 H142 0.988 no
C14 H143 0.981 no
C15 H153 0.980 no
C15 H151 0.984 no
C15 H152 0.977 no
C16 H161 0.972 no
C16 H163 0.965 no
C16 H162 0.960 no
C17 C18 1.5241(15) no
C17 N20 1.4910(14) no
C17 H171 0.975 no
C18 O19 1.1970(14) no
N20 N21 1.2371(15) no
N21 N22 1.1284(15) no

loop_
_geom_hbond_atom_site_label_D
_geom_hbond_atom_site_label_H
_geom_hbond_atom_site_label_A
_geom_hbond_site_symmetry_A
_geom_hbond_angle_DHA
_geom_hbond_distance_DH
_geom_hbond_distance_HA
_geom_hbond_distance_DA
_geom_hbond_publ_flag
C17 H171 O19 2_456 143 0.97 2.51 3.3386(15) no
